data_7153867
loop_
_publ_author_name
'Jia, Wei-Guo'
'Li, Dan-Dan'
'Dai, Yuan-Chen'
'Zhang, Hui'
'Yan, Li-Qin'
'Sheng, En-Hong'
'Wei, Yun'
'Mu, Xiao-Long'
'Huang, Kuo-Wei'

_publ_section_title
;
 Synthesis and characterization of bisoxazolines- and pybox-copper(ii)
 complexes and their application in the coupling of \a-carbonyls with
 functionalized amines.
;
_journal_issue 29
_journal_name_full 'Organic &amp; biomolecular chemistry'
_journal_page_first 5509
_journal_page_last 5516
_journal_paper_doi 10.1039/c4ob01027b
_journal_volume 12
_journal_year 2014
_chemical_formula_sum 'C15 H19 Br2 Cu N3 O2'
_chemical_formula_weight 496.69
_chemical_name_systematic
;
 ?
;
_space_group_IT_number 14
_symmetry_cell_setting monoclinic
_symmetry_space_group_name_Hall '-P 2ybc'
_symmetry_space_group_name_H-M 'P 1 21/c 1'
_atom_sites_solution_hydrogens geom
_atom_sites_solution_primary direct
_atom_sites_solution_secondary difmap
_audit_creation_method SHELXL-97
_cell_angle_alpha 90.00
_cell_angle_beta 99.8020(10)
_cell_angle_gamma 90.00
_cell_formula_units_Z 4
_cell_length_a 10.5479(7)
_cell_length_b 15.7383(11)
_cell_length_c 11.3501(8)
_cell_measurement_reflns_used 6363
_cell_measurement_temperature 293(2)
_cell_measurement_theta_max 27.32
_cell_measurement_theta_min 2.23
_cell_volume 1856.7(2)
_computing_cell_refinement 'Bruker SMART'
_computing_data_collection 'Bruker SMART'
_computing_data_reduction 'Bruker SAINT'
_computing_molecular_graphics 'Bruker SHELXTL'
_computing_publication_material 'Bruker SHELXTL'
_computing_structure_refinement 'SHELXL-97 (Sheldrick, 1997)'
_computing_structure_solution 'SHELXS-97 (Sheldrick, 1990)'
_diffrn_ambient_temperature 293(2)
_diffrn_measured_fraction_theta_full 0.996
_diffrn_measured_fraction_theta_max 0.996
_diffrn_measurement_device_type 'CCD area detector'
_diffrn_measurement_method 'phi and omega scans'
_diffrn_radiation_monochromator graphite
_diffrn_radiation_source 'fine-focus sealed tube'
_diffrn_radiation_type MoK\a
_diffrn_radiation_wavelength 0.71073
_diffrn_reflns_av_R_equivalents 0.0363
_diffrn_reflns_av_sigmaI/netI 0.0347
_diffrn_reflns_limit_h_max 13
_diffrn_reflns_limit_h_min -13
_diffrn_reflns_limit_k_max 20
_diffrn_reflns_limit_k_min -20
_diffrn_reflns_limit_l_max 14
_diffrn_reflns_limit_l_min -13
_diffrn_reflns_number 15784
_diffrn_reflns_theta_full 27.41
_diffrn_reflns_theta_max 27.41
_diffrn_reflns_theta_min 2.23
_exptl_absorpt_coefficient_mu 5.491
_exptl_absorpt_correction_T_max 0.5587
_exptl_absorpt_correction_T_min 0.4930
_exptl_absorpt_correction_type multi-scan
_exptl_crystal_colour blue
_exptl_crystal_density_diffrn 1.777
_exptl_crystal_density_method 'not measured'
_exptl_crystal_description block
_exptl_crystal_F_000 980
_exptl_crystal_size_max 0.15
_exptl_crystal_size_mid 0.12
_exptl_crystal_size_min 0.12
_refine_diff_density_max 0.436
_refine_diff_density_min -0.421
_refine_diff_density_rms 0.071
_refine_ls_extinction_method none
_refine_ls_goodness_of_fit_ref 1.028
_refine_ls_hydrogen_treatment mixed
_refine_ls_matrix_type full
_refine_ls_number_parameters 212
_refine_ls_number_reflns 4219
_refine_ls_number_restraints 0
_refine_ls_restrained_S_all 1.028
_refine_ls_R_factor_all 0.0446
_refine_ls_R_factor_gt 0.0282
_refine_ls_shift/su_max 0.001
_refine_ls_shift/su_mean 0.000
_refine_ls_structure_factor_coef Fsqd
_refine_ls_weighting_details 'calc w=1/[\s^2^(Fo^2^)+(0.0319P)^2^+0.5217P] where P=(Fo^2^+2Fc^2^)/3'
_refine_ls_weighting_scheme calc
_refine_ls_wR_factor_gt 0.0639
_refine_ls_wR_factor_ref 0.0702
_reflns_number_gt 3266
_reflns_number_total 4219
_reflns_threshold_expression >2sigma(I)
_cod_data_source_file c4ob01027b2.cif
_cod_data_source_block 130523b_0m
_cod_depositor_comments
;
The following automatic conversions were performed:

'_symmetry_cell_setting' value 'Monoclinic' changed to 'monoclinic'
according to
/usr/data/users/saulius/crontab/automatic-downloads/rss-feeds/RSC/lib/dictionaries/cif_core.dic
dictionary named 'cif_core.dic' version 2.4.2 from 2011-04-26.

Automatic conversion script
Id: cif_fix_values 2281 2013-09-26 08:29:07Z andrius 

 Adding full bibliography for 7153865--7153868.cif.
;
_cod_original_sg_symbol_H-M P2(1)/c
_cod_database_code 7153867

loop_
_symmetry_equiv_pos_as_xyz
'x, y, z'
'-x, y+1/2, -z+1/2'
'-x, -y, -z'
'x, -y-1/2, z-1/2'

loop_
_atom_site_label
_atom_site_type_symbol
_atom_site_fract_x
_atom_site_fract_y
_atom_site_fract_z
_atom_site_U_iso_or_equiv
_atom_site_adp_type
_atom_site_occupancy
_atom_site_symmetry_multiplicity
_atom_site_calc_flag
_atom_site_refinement_flags
Br1 Br 0.99330(3) 0.09909(2) 0.76732(3) 0.05251(10) Uani 1 1 d .
C1 C 0.6851(3) -0.02631(16) 1.0095(2) 0.0349(6) Uani 1 1 d .
Cu1 Cu 0.79829(3) 0.047901(18) 0.81786(3) 0.03003(9) Uani 1 1 d .
N1 N 0.6980(2) -0.03693(12) 0.89596(19) 0.0317(5) Uani 1 1 d .
O1 O 0.6215(2) -0.15690(13) 0.6312(2) 0.0570(6) Uani 1 1 d .
Br2 Br 0.60721(3) 0.145031(17) 0.73348(3) 0.04216(9) Uani 1 1 d .
C2 C 0.6129(3) -0.08135(18) 1.0656(3) 0.0470(8) Uani 1 1 d .
H2 H 0.6046 -0.0736 1.1452 0.056 Uiso 1 1 calc R
N2 N 0.7473(2) -0.04330(13) 0.68285(19) 0.0341(5) Uani 1 1 d .
O2 O 0.7457(2) 0.07890(13) 1.16507(16) 0.0463(5) Uani 1 1 d .
C3 C 0.5537(3) -0.14803(18) 0.9998(3) 0.0536(8) Uani 1 1 d .
H3 H 0.5045 -0.1861 1.0355 0.064 Uiso 1 1 calc R
N3 N 0.8196(2) 0.09213(12) 0.99199(18) 0.0318(5) Uani 1 1 d .
C4 C 0.5660(3) -0.15941(18) 0.8816(3) 0.0472(8) Uani 1 1 d .
H4 H 0.5257 -0.2044 0.8369 0.057 Uiso 1 1 calc R
C5 C 0.6403(3) -0.10166(16) 0.8323(3) 0.0367(6) Uani 1 1 d .
C6 C 0.6719(3) -0.09930(16) 0.7117(2) 0.0365(6) Uani 1 1 d .
C7 C 0.6658(4) -0.1318(2) 0.5215(3) 0.0693(11) Uani 1 1 d .
H7A H 0.5944 -0.1115 0.4629 0.083 Uiso 1 1 calc R
H7B H 0.7055 -0.1795 0.4877 0.083 Uiso 1 1 calc R
C8 C 0.7640(3) -0.06070(18) 0.5568(2) 0.0438(7) Uani 1 1 d .
C9 C 0.8996(4) -0.0929(3) 0.5589(3) 0.0677(10) Uani 1 1 d .
H9A H 0.9600 -0.0516 0.5972 0.102 Uiso 1 1 calc R
H9B H 0.9137 -0.1020 0.4784 0.102 Uiso 1 1 calc R
H9C H 0.9112 -0.1454 0.6023 0.102 Uiso 1 1 calc R
C10 C 0.7370(4) 0.0181(2) 0.4815(3) 0.0753(12) Uani 1 1 d .
H10A H 0.6516 0.0378 0.4848 0.113 Uiso 1 1 calc R
H10B H 0.7442 0.0053 0.4003 0.113 Uiso 1 1 calc R
H10C H 0.7980 0.0615 0.5116 0.113 Uiso 1 1 calc R
C11 C 0.7548(3) 0.05075(16) 1.0562(2) 0.0341(6) Uani 1 1 d .
C12 C 0.8167(3) 0.1588(2) 1.1772(3) 0.0527(8) Uani 1 1 d .
H12A H 0.8834 0.1576 1.2475 0.063 Uiso 1 1 calc R
H12B H 0.7593 0.2060 1.1844 0.063 Uiso 1 1 calc R
C13 C 0.8766(3) 0.16773(16) 1.0627(2) 0.0382(6) Uani 1 1 d .
C14 C 1.0208(3) 0.1592(2) 1.0894(3) 0.0558(8) Uani 1 1 d .
H14A H 1.0434 0.1069 1.1314 0.084 Uiso 1 1 calc R
H14B H 1.0567 0.2061 1.1380 0.084 Uiso 1 1 calc R
H14C H 1.0542 0.1591 1.0159 0.084 Uiso 1 1 calc R
C15 C 0.8345(4) 0.24814(18) 0.9956(3) 0.0570(9) Uani 1 1 d .
H15A H 0.8696 0.2498 0.9230 0.086 Uiso 1 1 calc R
H15B H 0.8648 0.2963 1.0442 0.086 Uiso 1 1 calc R
H15C H 0.7423 0.2497 0.9769 0.086 Uiso 1 1 calc R

loop_
_atom_site_aniso_label
_atom_site_aniso_U_11
_atom_site_aniso_U_22
_atom_site_aniso_U_33
_atom_site_aniso_U_23
_atom_site_aniso_U_13
_atom_site_aniso_U_12
Br1 0.0472(2) 0.0681(2) 0.04497(19) -0.00267(15) 0.01573(15) -0.01597(15)
C1 0.0384(16) 0.0343(13) 0.0347(15) 0.0058(11) 0.0134(13) 0.0055(11)
Cu1 0.03449(19) 0.02953(15) 0.02646(17) -0.00002(12) 0.00632(14) -0.00293(12)
N1 0.0322(12) 0.0276(10) 0.0364(12) 0.0017(9) 0.0089(10) 0.0007(9)
O1 0.0690(16) 0.0489(12) 0.0514(14) -0.0157(10) 0.0050(12) -0.0238(11)
Br2 0.04092(17) 0.04249(16) 0.04162(17) 0.00695(12) 0.00290(13) 0.00803(12)
C2 0.054(2) 0.0448(16) 0.0479(18) 0.0127(14) 0.0244(16) 0.0056(14)
N2 0.0379(13) 0.0351(11) 0.0289(12) -0.0042(9) 0.0049(10) -0.0015(10)
O2 0.0602(14) 0.0520(12) 0.0289(10) -0.0033(9) 0.0140(10) 0.0050(10)
C3 0.054(2) 0.0406(16) 0.072(2) 0.0153(16) 0.0277(18) -0.0032(14)
N3 0.0390(13) 0.0295(10) 0.0265(11) -0.0014(9) 0.0039(10) 0.0006(9)
C4 0.0442(18) 0.0352(14) 0.063(2) 0.0025(14) 0.0124(16) -0.0063(13)
C5 0.0369(16) 0.0299(13) 0.0430(16) 0.0027(11) 0.0057(13) -0.0005(11)
C6 0.0388(16) 0.0317(13) 0.0374(15) -0.0066(11) 0.0019(13) -0.0009(11)
C7 0.087(3) 0.075(2) 0.044(2) -0.0204(18) 0.003(2) -0.024(2)
C8 0.056(2) 0.0468(16) 0.0273(14) -0.0073(12) 0.0028(14) -0.0040(14)
C9 0.067(3) 0.089(3) 0.050(2) -0.0186(19) 0.0209(19) 0.009(2)
C10 0.127(4) 0.061(2) 0.0364(19) 0.0052(16) 0.008(2) 0.009(2)
C11 0.0400(16) 0.0374(13) 0.0251(13) 0.0028(11) 0.0066(12) 0.0090(12)
C12 0.062(2) 0.0566(18) 0.0390(17) -0.0153(14) 0.0077(16) 0.0008(16)
C13 0.0451(17) 0.0363(14) 0.0298(14) -0.0067(11) -0.0034(13) 0.0022(12)
C14 0.047(2) 0.065(2) 0.052(2) -0.0111(16) -0.0021(16) -0.0038(16)
C15 0.074(2) 0.0363(15) 0.053(2) -0.0025(14) -0.0092(18) 0.0018(15)

loop_
_atom_type_symbol
_atom_type_description
_atom_type_scat_dispersion_real
_atom_type_scat_dispersion_imag
_atom_type_scat_source
C C 0.0033 0.0016 'International Tables Vol C Tables 4.2.6.8 and 6.1.1.4'
H H 0.0000 0.0000 'International Tables Vol C Tables 4.2.6.8 and 6.1.1.4'
N N 0.0061 0.0033 'International Tables Vol C Tables 4.2.6.8 and 6.1.1.4'
O O 0.0106 0.0060 'International Tables Vol C Tables 4.2.6.8 and 6.1.1.4'
Cu Cu 0.3201 1.2651 'International Tables Vol C Tables 4.2.6.8 and 6.1.1.4'
Br Br -0.2901 2.4595 'International Tables Vol C Tables 4.2.6.8 and 6.1.1.4'

loop_
_geom_angle_atom_site_label_1
_geom_angle_atom_site_label_2
_geom_angle_atom_site_label_3
_geom_angle
N1 C1 C2 121.6(3)
N1 C1 C11 109.0(2)
C2 C1 C11 129.3(3)
N1 Cu1 N3 77.37(8)
N1 Cu1 N2 77.20(9)
N3 Cu1 N2 153.90(8)
N1 Cu1 Br1 151.67(6)
N3 Cu1 Br1 99.15(6)
N2 Cu1 Br1 100.41(6)
N1 Cu1 Br2 96.97(6)
N3 Cu1 Br2 96.09(6)
N2 Cu1 Br2 92.71(6)
Br1 Cu1 Br2 111.361(16)
C1 N1 C5 120.5(2)
C1 N1 Cu1 119.65(17)
C5 N1 Cu1 119.76(18)
C6 O1 C7 104.6(2)
C3 C2 C1 117.7(3)
C3 C2 H2 121.2
C1 C2 H2 121.2
C6 N2 C8 107.5(2)
C6 N2 Cu1 112.36(18)
C8 N2 Cu1 139.90(17)
C11 O2 C12 104.9(2)
C2 C3 C4 121.2(3)
C2 C3 H3 119.4
C4 C3 H3 119.4
C11 N3 C13 107.9(2)
C11 N3 Cu1 113.35(18)
C13 N3 Cu1 138.12(17)
C5 C4 C3 117.5(3)
C5 C4 H4 121.2
C3 C4 H4 121.2
N1 C5 C4 121.5(3)
N1 C5 C6 109.3(2)
C4 C5 C6 129.2(3)
N2 C6 O1 119.4(3)
N2 C6 C5 120.8(2)
O1 C6 C5 119.8(2)
O1 C7 C8 106.0(2)
O1 C7 H7A 110.5
C8 C7 H7A 110.5
O1 C7 H7B 110.5
C8 C7 H7B 110.5
H7A C7 H7B 108.7
N2 C8 C10 110.5(2)
N2 C8 C9 108.1(2)
C10 C8 C9 111.8(3)
N2 C8 C7 101.5(2)
C10 C8 C7 113.5(3)
C9 C8 C7 110.8(3)
C8 C9 H9A 109.5
C8 C9 H9B 109.5
H9A C9 H9B 109.5
C8 C9 H9C 109.5
H9A C9 H9C 109.5
H9B C9 H9C 109.5
C8 C10 H10A 109.5
C8 C10 H10B 109.5
H10A C10 H10B 109.5
C8 C10 H10C 109.5
H10A C10 H10C 109.5
H10B C10 H10C 109.5
N3 C11 O2 119.8(2)
N3 C11 C1 120.3(2)
O2 C11 C1 119.9(2)
O2 C12 C13 106.0(2)
O2 C12 H12A 110.5
C13 C12 H12A 110.5
O2 C12 H12B 110.5
C13 C12 H12B 110.5
H12A C12 H12B 108.7
C14 C13 N3 109.6(2)
C14 C13 C15 112.2(3)
N3 C13 C15 109.8(2)
C14 C13 C12 111.5(3)
N3 C13 C12 101.2(2)
C15 C13 C12 112.0(3)
C13 C14 H14A 109.5
C13 C14 H14B 109.5
H14A C14 H14B 109.5
C13 C14 H14C 109.5
H14A C14 H14C 109.5
H14B C14 H14C 109.5
C13 C15 H15A 109.5
C13 C15 H15B 109.5
H15A C15 H15B 109.5
C13 C15 H15C 109.5
H15A C15 H15C 109.5
H15B C15 H15C 109.5

loop_
_geom_bond_atom_site_label_1
_geom_bond_atom_site_label_2
_geom_bond_distance
Br1 Cu1 2.3686(5)
C1 N1 1.330(3)
C1 C2 1.378(4)
C1 C11 1.470(4)
Cu1 N1 2.001(2)
Cu1 N3 2.071(2)
Cu1 N2 2.102(2)
Cu1 Br2 2.5805(4)
N1 C5 1.335(3)
O1 C6 1.332(3)
O1 C7 1.458(4)
C2 C3 1.375(4)
C2 H2 0.9300
N2 C6 1.267(3)
N2 C8 1.497(3)
O2 C11 1.331(3)
O2 C12 1.458(4)
C3 C4 1.381(5)
C3 H3 0.9300
N3 C11 1.262(3)
N3 C13 1.502(3)
C4 C5 1.379(4)
C4 H4 0.9300
C5 C6 1.463(4)
C7 C8 1.531(4)
C7 H7A 0.9700
C7 H7B 0.9700
C8 C10 1.505(4)
C8 C9 1.513(5)
C9 H9A 0.9600
C9 H9B 0.9600
C9 H9C 0.9600
C10 H10A 0.9600
C10 H10B 0.9600
C10 H10C 0.9600
C12 C13 1.545(4)
C12 H12A 0.9700
C12 H12B 0.9700
C13 C14 1.505(4)
C13 C15 1.504(4)
C14 H14A 0.9600
C14 H14B 0.9600
C14 H14C 0.9600
C15 H15A 0.9600
C15 H15B 0.9600
C15 H15C 0.9600
